data_7042009
loop_
_publ_author_name
'Diehl, Tobias'
'Krause, Melanie T. S.'
'Ueberlein, Sven'
'Becker, Stefanie'
'Trommer, Aline'
'Schnakenburg, Gregor'
'Engeser, Marianne'

_publ_section_title
;
 Synthesis of hydroxyl-functionalized N-heterocyclic carbene gold(i)
 complexes and peptide conjugates.
;
_journal_issue 9
_journal_name_full 'Dalton transactions (Cambridge, England : 2003)'
_journal_page_first 2988
_journal_page_last 2997
_journal_paper_doi 10.1039/c6dt04834j
_journal_volume 46
_journal_year 2017
_chemical_formula_moiety 'C22 H27 Au N4 O2, Br'
_chemical_formula_sum 'C22 H27 Au Br N4 O2'
_chemical_formula_weight 656.35
_chemical_name_systematic MTS57
_space_group_crystal_system triclinic
_space_group_IT_number 2
_space_group_name_Hall '-P 1'
_space_group_name_H-M_alt 'P -1'
_symmetry_space_group_name_Hall '-P 1'
_symmetry_space_group_name_H-M 'P -1'
_atom_sites_solution_hydrogens geom
_atom_sites_solution_primary dual
_audit_creation_date 2017-01-12
_audit_creation_method
;
Olex2 1.2
(compiled 2017.01.04 svn.r3372 for OlexSys, GUI svn.r5289)
;
_audit_update_record
;
2017-01-18 deposited with the CCDC.
2017-02-09 downloaded from the CCDC.
;
_cell_angle_alpha 93.827(9)
_cell_angle_beta 94.488(8)
_cell_angle_gamma 93.486(8)
_cell_formula_units_Z 2
_cell_length_a 9.8436(9)
_cell_length_b 9.7838(11)
_cell_length_c 11.9428(14)
_cell_measurement_reflns_used 2679
_cell_measurement_temperature 123(2)
_cell_measurement_theta_max 22.48
_cell_measurement_theta_min 2.58
_cell_volume 1141.6(2)
_computing_molecular_graphics 'Olex2 (Dolomanov et al., 2009)'
_computing_publication_material 'Olex2 (Dolomanov et al., 2009)'
_computing_structure_refinement 'ShelXL (Sheldrick, 2015)'
_computing_structure_solution 'XT (Sheldrick, 2015)'
_diffrn_ambient_temperature 123(2)
_diffrn_detector 'image plate (34 cm diameter)'
_diffrn_detector_area_resol_mean 6.67
_diffrn_detector_type STOE
_diffrn_measured_fraction_theta_full 0.911
_diffrn_measured_fraction_theta_max 0.987
_diffrn_measurement_device '2-circle goniometer'
_diffrn_measurement_device_type 'STOE IPDS-2T'
_diffrn_measurement_method 'rotation method'
_diffrn_radiation_collimation '0.5 mm diameter, monocapillary'
_diffrn_radiation_monochromator 'plane graphite'
_diffrn_radiation_polarisn_norm 0
_diffrn_radiation_type MoK\a
_diffrn_radiation_wavelength 0.71073
_diffrn_reflns_av_R_equivalents 0.1444
_diffrn_reflns_av_unetI/netI 0.2412
_diffrn_reflns_Laue_measured_fraction_full 0.911
_diffrn_reflns_Laue_measured_fraction_max 0.987
_diffrn_reflns_limit_h_max 11
_diffrn_reflns_limit_h_min -11
_diffrn_reflns_limit_k_max 11
_diffrn_reflns_limit_k_min -11
_diffrn_reflns_limit_l_max 14
_diffrn_reflns_limit_l_min -12
_diffrn_reflns_number 8462
_diffrn_reflns_point_group_measured_fraction_full 0.911
_diffrn_reflns_point_group_measured_fraction_max 0.987
_diffrn_reflns_theta_full 26.000
_diffrn_reflns_theta_max 25.249
_diffrn_reflns_theta_min 2.584
_diffrn_source 'sealed X-ray tube, 12 x 0.4 mm long-fine focus'
_diffrn_source_current 40
_diffrn_source_power 2.00
_diffrn_source_voltage 50
_exptl_absorpt_coefficient_mu 8.219
_exptl_absorpt_correction_T_max 0.0674
_exptl_absorpt_correction_T_min 0.0147
_exptl_absorpt_correction_type integration
_exptl_absorpt_process_details
;
;
_exptl_crystal_colour 'clear colourless'
_exptl_crystal_colour_lustre clear
_exptl_crystal_colour_primary colourless
_exptl_crystal_density_diffrn 1.909
_exptl_crystal_description needle
_exptl_crystal_F_000 634
_exptl_crystal_size_max 0.15
_exptl_crystal_size_mid 0.07
_exptl_crystal_size_min 0.03
_refine_diff_density_max 2.551
_refine_diff_density_min -3.017
_refine_diff_density_rms 0.273
_refine_ls_extinction_method none
_refine_ls_goodness_of_fit_ref 0.899
_refine_ls_hydrogen_treatment constr
_refine_ls_matrix_type full
_refine_ls_number_parameters 275
_refine_ls_number_reflns 4086
_refine_ls_number_restraints 231
_refine_ls_restrained_S_all 0.877
_refine_ls_R_factor_all 0.1717
_refine_ls_R_factor_gt 0.0983
_refine_ls_shift/su_max 0.000
_refine_ls_shift/su_mean 0.000
_refine_ls_structure_factor_coef Fsqd
_refine_ls_weighting_details
;
 w=1/[\s^2^(Fo^2^)+(0.0999P)^2^]
 where P=(Fo^2^+2Fc^2^)/3
;
_refine_ls_weighting_scheme calc
_refine_ls_wR_factor_gt 0.2178
_refine_ls_wR_factor_ref 0.2478
_reflns_Friedel_coverage 0.000
_reflns_number_gt 1897
_reflns_number_total 4086
_reflns_threshold_expression 'I > 2\s(I)'
_cod_data_source_file c6dt04834j2.cif
_cod_data_source_block 3835
_cod_depositor_comments 'Adding full bibliography for 7042003--7042010.cif.'
_cod_database_code 7042009
_shelxl_version_number 2013-2
_shelx_space_group_comment
;
The symmetry employed for this shelxl refinement is uniquely defined
by the following loop, which should always be used as a source of
symmetry information in preference to the above space-group names.
They are only intended as comments.
;
_olex2_refinement_description
;
1. Fixed Uiso
 At 1.2 times of:
  All C(H) groups, All C(H,H) groups
 At 1.5 times of:
  All C(H,H,H) groups, All O(H) groups
2. Rigid body (RIGU) restrains
 All non-hydrogen atoms
 with sigma for 1-2 distances of 0.004 and sigma for 1-3 distances of 0.004
3.a Secondary CH2 refined with riding coordinates:
 C8(H8A,H8B), C9(H9A,H9B), C10(H10A,H10B), C19(H19A,H19B), C20(H20A,H20B)
3.b Aromatic/amide H refined with riding coordinates:
 C4(H4), C5(H5), C6(H6), C7(H7), C15(H15), C16(H16), C17(H17), C18(H18),
 C21(H21)
3.c Idealised Me refined as rotating group:
 C11(H11A,H11B,H11C), C22(H22A,H22B,H22C)
3.d Idealised tetrahedral OH refined as rotating group:
 O1(H1), O2(H2)
;
_olex2_submission_special_instructions 'No special instructions were received'

loop_
_space_group_symop_operation_xyz
'x, y, z'
'-x, -y, -z'

loop_
_atom_site_label
_atom_site_type_symbol
_atom_site_fract_x
_atom_site_fract_y
_atom_site_fract_z
_atom_site_U_iso_or_equiv
_atom_site_adp_type
_atom_site_occupancy
_atom_site_site_symmetry_order
_atom_site_calc_flag
_atom_site_refinement_flags_posn
_atom_site_refinement_flags_adp
Au Au 0.81276(12) 0.18099(12) 0.25689(10) 0.0566(4) Uani 1 1 d . U
O1 O 0.462(2) 0.244(3) 0.540(2) 0.099(7) Uani 1 1 d . U
H1 H 0.4312 0.2039 0.5939 0.149 Uiso 1 1 calc GR .
O2 O 0.726(2) 0.5254(19) -0.0387(18) 0.080(5) Uani 1 1 d . U
H2 H 0.6563 0.5267 -0.0840 0.120 Uiso 1 1 calc GR .
N1 N 0.815(2) 0.329(2) 0.4876(17) 0.055(4) Uani 1 1 d . U
N2 N 1.018(2) 0.269(2) 0.4540(18) 0.061(4) Uani 1 1 d . U
N3 N 0.671(2) 0.162(2) 0.0241(17) 0.055(4) Uani 1 1 d . U
N4 N 0.748(2) -0.035(2) 0.0620(19) 0.066(5) Uani 1 1 d . U
C1 C 0.889(2) 0.264(3) 0.415(2) 0.054(5) Uani 1 1 d . U
C2 C 0.902(3) 0.372(3) 0.588(2) 0.057(5) Uani 1 1 d . U
C3 C 1.032(3) 0.341(3) 0.561(2) 0.064(6) Uani 1 1 d . U
C4 C 0.876(3) 0.439(3) 0.685(2) 0.059(5) Uani 1 1 d . U
H4 H 0.7863 0.4623 0.6984 0.071 Uiso 1 1 calc R .
C5 C 0.988(3) 0.474(3) 0.765(3) 0.075(7) Uani 1 1 d . U
H5 H 0.9762 0.5224 0.8346 0.090 Uiso 1 1 calc R .
C6 C 1.118(3) 0.436(3) 0.737(2) 0.067(6) Uani 1 1 d . U
H6 H 1.1929 0.4570 0.7921 0.081 Uiso 1 1 calc R .
C7 C 1.143(3) 0.371(3) 0.637(2) 0.069(6) Uani 1 1 d . U
H7 H 1.2324 0.3473 0.6209 0.082 Uiso 1 1 calc R .
C8 C 0.669(2) 0.339(3) 0.484(2) 0.062(5) Uani 1 1 d . U
H8A H 0.6321 0.3439 0.4051 0.075 Uiso 1 1 calc R .
H8B H 0.6489 0.4245 0.5269 0.075 Uiso 1 1 calc R .
C9 C 0.595(3) 0.217(3) 0.533(2) 0.063(6) Uani 1 1 d . U
H9A H 0.6011 0.1324 0.4843 0.075 Uiso 1 1 calc R .
H9B H 0.6381 0.2032 0.6090 0.075 Uiso 1 1 calc R .
C10 C 1.131(3) 0.213(3) 0.396(2) 0.062(5) Uani 1 1 d . U
H10A H 1.2159 0.2722 0.4178 0.074 Uiso 1 1 calc R .
H10B H 1.1112 0.2137 0.3138 0.074 Uiso 1 1 calc R .
C11 C 1.154(4) 0.065(3) 0.427(3) 0.095(11) Uani 1 1 d . U
H11A H 1.2226 0.0264 0.3808 0.142 Uiso 1 1 calc GR .
H11B H 1.0682 0.0086 0.4136 0.142 Uiso 1 1 calc GR .
H11C H 1.1872 0.0660 0.5069 0.142 Uiso 1 1 calc GR .
C12 C 0.742(3) 0.099(3) 0.102(2) 0.058(5) Uani 1 1 d . U
C13 C 0.627(3) 0.072(3) -0.073(2) 0.065(6) Uani 1 1 d . U
C14 C 0.683(3) -0.053(3) -0.048(2) 0.062(5) Uani 1 1 d . U
C15 C 0.561(3) 0.089(3) -0.171(2) 0.070(6) Uani 1 1 d . U
H15 H 0.5267 0.1750 -0.1864 0.085 Uiso 1 1 calc R .
C16 C 0.544(3) -0.021(3) -0.253(2) 0.077(6) Uani 1 1 d . U
H16 H 0.4979 -0.0128 -0.3248 0.092 Uiso 1 1 calc R .
C17 C 0.601(4) -0.155(3) -0.222(3) 0.090(8) Uani 1 1 d . U
H17 H 0.5882 -0.2328 -0.2743 0.108 Uiso 1 1 calc R .
C18 C 0.665(3) -0.163(3) -0.127(3) 0.078(6) Uani 1 1 d . U
H18 H 0.7019 -0.2476 -0.1092 0.094 Uiso 1 1 calc R .
C19 C 0.648(2) 0.307(2) 0.030(2) 0.054(5) Uani 1 1 d . U
H19A H 0.6485 0.3419 0.1094 0.065 Uiso 1 1 calc R .
H19B H 0.5582 0.3209 -0.0089 0.065 Uiso 1 1 calc R .
C20 C 0.758(3) 0.383(3) -0.025(2) 0.061(6) Uani 1 1 d . U
H20A H 0.8456 0.3823 0.0216 0.073 Uiso 1 1 calc R .
H20B H 0.7689 0.3371 -0.0997 0.073 Uiso 1 1 calc R .
C21 C 0.809(3) -0.146(3) 0.121(2) 0.079(6) Uani 1 1 d . U
H21 H 0.7640 -0.2098 0.1653 0.094 Uiso 1 1 calc R .
C22 C 0.959(3) -0.139(4) 0.099(3) 0.093(9) Uani 1 1 d . U
H22A H 0.9672 -0.1589 0.0180 0.140 Uiso 1 1 calc GR .
H22B H 1.0064 -0.2070 0.1412 0.140 Uiso 1 1 calc GR .
H22C H 1.0005 -0.0470 0.1221 0.140 Uiso 1 1 calc GR .
Br Br 0.5045(3) 0.4644(3) 0.7517(3) 0.0805(9) Uani 1 1 d . U

loop_
_atom_site_aniso_label
_atom_site_aniso_U_11
_atom_site_aniso_U_22
_atom_site_aniso_U_33
_atom_site_aniso_U_23
_atom_site_aniso_U_13
_atom_site_aniso_U_12
Au 0.0627(6) 0.0511(6) 0.0550(6) 0.0012(4) 0.0029(4) 0.0008(4)
O1 0.069(8) 0.118(17) 0.107(17) 0.005(13) -0.006(9) -0.003(9)
O2 0.093(14) 0.061(8) 0.085(14) 0.003(8) 0.000(11) 0.011(8)
N1 0.057(6) 0.048(9) 0.058(7) 0.004(6) -0.006(5) 0.008(5)
N2 0.056(6) 0.066(10) 0.060(7) 0.007(7) -0.004(5) 0.006(6)
N3 0.055(9) 0.054(6) 0.056(7) 0.000(5) 0.008(6) 0.000(6)
N4 0.080(11) 0.053(7) 0.066(7) -0.002(5) 0.020(7) 0.005(7)
C1 0.056(7) 0.048(11) 0.059(7) 0.005(7) -0.006(5) 0.009(6)
C2 0.059(7) 0.053(12) 0.057(7) 0.009(7) -0.002(5) -0.003(7)
C3 0.057(7) 0.070(14) 0.062(7) 0.004(8) -0.003(5) -0.001(7)
C4 0.063(9) 0.054(12) 0.057(8) 0.007(7) -0.002(6) -0.007(8)
C5 0.074(9) 0.079(16) 0.069(10) 0.006(10) -0.012(7) -0.003(9)
C6 0.070(9) 0.062(14) 0.067(10) 0.016(9) -0.009(7) -0.010(9)
C7 0.060(8) 0.071(15) 0.072(9) 0.011(9) -0.009(7) -0.009(8)
C8 0.056(7) 0.063(11) 0.068(13) 0.006(9) -0.006(6) 0.010(6)
C9 0.065(8) 0.069(12) 0.049(13) 0.004(10) -0.014(8) -0.010(8)
C10 0.060(9) 0.067(11) 0.060(11) 0.014(9) 0.000(8) 0.008(8)
C11 0.10(2) 0.078(12) 0.12(3) 0.041(14) 0.06(2) 0.033(13)
C12 0.063(12) 0.054(7) 0.057(7) -0.004(5) 0.005(7) 0.007(7)
C13 0.072(13) 0.059(7) 0.061(7) -0.003(6) 0.010(7) -0.008(7)
C14 0.068(12) 0.057(7) 0.062(7) 0.002(5) 0.027(7) -0.008(7)
C15 0.075(14) 0.073(10) 0.061(8) 0.000(7) 0.010(8) -0.010(9)
C16 0.089(16) 0.074(10) 0.065(10) -0.003(8) 0.022(9) -0.025(10)
C17 0.124(19) 0.077(11) 0.070(10) -0.002(8) 0.024(10) -0.010(11)
C18 0.104(16) 0.065(9) 0.065(9) -0.003(7) 0.031(9) -0.015(9)
C19 0.045(10) 0.057(7) 0.057(12) -0.003(6) -0.008(8) 0.002(6)
C20 0.051(11) 0.057(8) 0.075(16) 0.003(8) 0.006(10) 0.005(7)
C21 0.104(13) 0.068(10) 0.070(12) 0.008(9) 0.030(10) 0.022(10)
C22 0.108(13) 0.09(2) 0.09(2) 0.021(17) 0.039(11) 0.027(12)
Br 0.085(2) 0.086(2) 0.069(2) -0.0127(16) -0.0013(16) 0.0335(18)

loop_
_atom_type_symbol
_atom_type_description
_atom_type_scat_dispersion_real
_atom_type_scat_dispersion_imag
_atom_type_scat_source
C C 0.0033 0.0016 'International Tables Vol C Tables 4.2.6.8 and 6.1.1.4'
H H 0.0000 0.0000 'International Tables Vol C Tables 4.2.6.8 and 6.1.1.4'
Au Au -2.0133 8.8022 'International Tables Vol C Tables 4.2.6.8 and 6.1.1.4'
Br Br -0.2901 2.4595 'International Tables Vol C Tables 4.2.6.8 and 6.1.1.4'
N N 0.0061 0.0033 'International Tables Vol C Tables 4.2.6.8 and 6.1.1.4'
O O 0.0106 0.0060 'International Tables Vol C Tables 4.2.6.8 and 6.1.1.4'

loop_
_exptl_crystal_face_index_h
_exptl_crystal_face_index_k
_exptl_crystal_face_index_l
_exptl_crystal_face_perp_dist
30 -3 -1 0.03463
30 26 -11 0.03516
28 30 29 0.03464
884 -794 999 0.04464
30 -26 1 0.03042
27 1 -30 0.04196
-10 30 -1 0.04456
-5 28 30 0.04254
-1 0 30 0.05148
203 -521 999 0.05698
-30 8 4 0.03757
-30 -24 4 0.04407
-30 -13 -27 0.03420
-30 19 -27 0.03704
-945 -10 999 0.03305
-29 -30 30 0.05086
-1 -30 1 0.03933
2 -26 -30 0.03907

loop_
_geom_angle_atom_site_label_1
_geom_angle_atom_site_label_2
_geom_angle_atom_site_label_3
_geom_angle
C12 Au C1 178.8(11)
C9 O1 H1 109.5
C20 O2 H2 109.5
C1 N1 C2 108(2)
C1 N1 C8 130(2)
C8 N1 C2 121(2)
C1 N2 C3 109(2)
C1 N2 C10 127(2)
C3 N2 C10 124(2)
C12 N3 C13 112(2)
C12 N3 C19 126(2)
C13 N3 C19 123(2)
C12 N4 C14 109(2)
C12 N4 C21 127(2)
C14 N4 C21 124(2)
N1 C1 Au 123.7(17)
N2 C1 Au 125.0(19)
N2 C1 N1 111(2)
C3 C2 N1 105(2)
C4 C2 N1 131(2)
C4 C2 C3 124(2)
C2 C3 N2 107(2)
C7 C3 N2 132(3)
C7 C3 C2 121(3)
C2 C4 H4 121.5
C2 C4 C5 117(3)
C5 C4 H4 121.5
C4 C5 H5 121.1
C4 C5 C6 118(3)
C6 C5 H5 121.1
C5 C6 H6 117.8
C7 C6 C5 124(3)
C7 C6 H6 117.8
C3 C7 C6 116(3)
C3 C7 H7 122.1
C6 C7 H7 122.1
N1 C8 H8A 108.9
N1 C8 H8B 108.9
N1 C8 C9 113(2)
H8A C8 H8B 107.8
C9 C8 H8A 108.9
C9 C8 H8B 108.9
O1 C9 C8 109(2)
O1 C9 H9A 110.0
O1 C9 H9B 110.0
C8 C9 H9A 110.0
C8 C9 H9B 110.0
H9A C9 H9B 108.3
N2 C10 H10A 109.4
N2 C10 H10B 109.4
N2 C10 C11 111(2)
H10A C10 H10B 108.0
C11 C10 H10A 109.4
C11 C10 H10B 109.4
C10 C11 H11A 109.5
C10 C11 H11B 109.5
C10 C11 H11C 109.5
H11A C11 H11B 109.5
H11A C11 H11C 109.5
H11B C11 H11C 109.5
N3 C12 Au 125.8(19)
N3 C12 N4 108(2)
N4 C12 Au 126(2)
C14 C13 N3 104(2)
C15 C13 N3 133(3)
C15 C13 C14 122(3)
C13 C14 N4 107(2)
C18 C14 N4 133(3)
C18 C14 C13 120(3)
C13 C15 H15 120.6
C13 C15 C16 119(3)
C16 C15 H15 120.6
C15 C16 H16 121.4
C15 C16 C17 117(3)
C17 C16 H16 121.4
C16 C17 H17 119.7
C18 C17 C16 121(3)
C18 C17 H17 119.7
C14 C18 H18 119.3
C17 C18 C14 121(3)
C17 C18 H18 119.3
N3 C19 H19A 109.7
N3 C19 H19B 109.7
N3 C19 C20 110(2)
H19A C19 H19B 108.2
C20 C19 H19A 109.7
C20 C19 H19B 109.7
O2 C20 C19 112(2)
O2 C20 H20A 109.3
O2 C20 H20B 109.3
C19 C20 H20A 109.3
C19 C20 H20B 109.3
H20A C20 H20B 108.0
N4 C21 H21 126.9
N4 C21 C22 106(3)
C22 C21 H21 126.9
C21 C22 H22A 109.5
C21 C22 H22B 109.5
C21 C22 H22C 109.5
H22A C22 H22B 109.5
H22A C22 H22C 109.5
H22B C22 H22C 109.5

loop_
_geom_bond_atom_site_label_1
_geom_bond_atom_site_label_2
_geom_bond_distance
Au C1 2.07(2)
Au C12 2.02(3)
O1 H1 0.8400
O1 C9 1.36(3)
O2 H2 0.8400
O2 C20 1.46(3)
N1 C1 1.33(3)
N1 C2 1.45(3)
N1 C8 1.44(3)
N2 C1 1.31(3)
N2 C3 1.41(3)
N2 C10 1.48(3)
N3 C12 1.33(3)
N3 C13 1.43(3)
N3 C19 1.44(3)
N4 C12 1.37(3)
N4 C14 1.41(3)
N4 C21 1.47(4)
C2 C3 1.39(3)
C2 C4 1.34(4)
C3 C7 1.36(3)
C4 H4 0.9500
C4 C5 1.41(4)
C5 H5 0.9500
C5 C6 1.41(4)
C6 H6 0.9500
C6 C7 1.37(4)
C7 H7 0.9500
C8 H8A 0.9900
C8 H8B 0.9900
C8 C9 1.53(4)
C9 H9A 0.9900
C9 H9B 0.9900
C10 H10A 0.9900
C10 H10B 0.9900
C10 C11 1.54(4)
C11 H11A 0.9800
C11 H11B 0.9800
C11 H11C 0.9800
C13 C14 1.41(4)
C13 C15 1.33(4)
C14 C18 1.37(4)
C15 H15 0.9500
C15 C16 1.40(4)
C16 H16 0.9500
C16 C17 1.51(4)
C17 H17 0.9500
C17 C18 1.27(4)
C18 H18 0.9500
C19 H19A 0.9900
C19 H19B 0.9900
C19 C20 1.49(4)
C20 H20A 0.9900
C20 H20B 0.9900
C21 H21 0.9500
C21 C22 1.52(4)
C22 H22A 0.9800
C22 H22B 0.9800
C22 H22C 0.9800

loop_
_geom_hbond_atom_site_label_D
_geom_hbond_atom_site_label_H
_geom_hbond_atom_site_label_A
_geom_hbond_distance_DH
_geom_hbond_distance_HA
_geom_hbond_distance_DA
_geom_hbond_angle_DHA
_geom_hbond_site_symmetry_A
O2 H2 Br 0.84 2.39 3.19(2) 158.0 1_554
C4 H4 Br 0.95 2.90 3.83(3) 166.3 .
C7 H7 Br 0.95 3.11 3.75(3) 126.0 1_655
C8 H8A Br 0.99 3.04 3.86(3) 141.9 2_666
C15 H15 Br 0.95 2.99 3.91(3) 162.7 1_554
C18 H18 O2 0.95 2.45 3.36(4) 161.6 1_545
C19 H19A Br 0.99 2.99 3.79(2) 138.5 2_666
